data_2223224
loop_
_publ_author_name
'Baker, A. Elizabeth'
'Boer\'e, Ren\'e T.'

_publ_section_title
;
 (<i>Z</i>)-2,2,2-Trichloro-<i>N</i>^2^-cyanoacetamidine
;
_journal_coeditor_code WN2341
_journal_issue 9
_journal_name_full 'Acta Crystallographica Section E'
_journal_page_first o2134
_journal_page_last o2135
_journal_paper_doi 10.1107/S1600536809031079
_journal_volume 65
_journal_year 2009
_chemical_formula_iupac 'C3 H2 Cl3 N3'
_chemical_formula_moiety 'C3 H2 Cl3 N3'
_chemical_formula_sum 'C3 H2 Cl3 N3'
_chemical_formula_weight 186.43
_chemical_melting_point 441
_chemical_name_systematic
;
(<i>Z</i>)-2,2,2-Trichloro-<i>N</i>^2^-cyanoacetamidine
;
_space_group_IT_number 14
_symmetry_cell_setting monoclinic
_symmetry_space_group_name_Hall '-P 2yn'
_symmetry_space_group_name_H-M 'P 1 21/n 1'
_atom_sites_solution_hydrogens difmap
_atom_sites_solution_primary direct
_atom_sites_solution_secondary difmap
_audit_creation_method SHELXL-97
_cell_angle_alpha 90.00
_cell_angle_beta 95.1220(10)
_cell_angle_gamma 90.00
_cell_formula_units_Z 4
_cell_length_a 5.5388(4)
_cell_length_b 6.6127(4)
_cell_length_c 18.4727(12)
_cell_measurement_reflns_used 4497
_cell_measurement_temperature 173(2)
_cell_measurement_theta_max 27.55
_cell_measurement_theta_min 2.21
_cell_volume 673.89(8)
_computing_cell_refinement 'SAINT-Plus (Bruker, 2006)'
_computing_data_collection 'APEX2 (Bruker, 2006)'
_computing_data_reduction 'SAINT-Plus (Bruker, 2006)'
_computing_molecular_graphics 'Mercury (Macrae <i>et al.</i>, 2006)'
_computing_publication_material 'publCIF (Westrip, 2009)'
_computing_structure_refinement 'SHELXTL (Sheldrick, 2008)'
_computing_structure_solution 'SHELXS (Sheldrick, 2008)'
_diffrn_ambient_temperature 173(2)
_diffrn_measured_fraction_theta_full 1.000
_diffrn_measured_fraction_theta_max 0.999
_diffrn_measurement_device_type
;
Bruker APEXII CCD area-detector
;
_diffrn_measurement_method '\f and \w'
_diffrn_radiation_monochromator graphite
_diffrn_radiation_source Molybdenum
_diffrn_radiation_type MoK\a
_diffrn_radiation_wavelength 0.71073
_diffrn_reflns_av_R_equivalents 0.0173
_diffrn_reflns_av_sigmaI/netI 0.0125
_diffrn_reflns_limit_h_max 7
_diffrn_reflns_limit_h_min -7
_diffrn_reflns_limit_k_max 8
_diffrn_reflns_limit_k_min -8
_diffrn_reflns_limit_l_max 23
_diffrn_reflns_limit_l_min -24
_diffrn_reflns_number 7459
_diffrn_reflns_theta_full 25.25
_diffrn_reflns_theta_max 27.54
_diffrn_reflns_theta_min 2.21
_exptl_absorpt_coefficient_mu 1.263
_exptl_absorpt_correction_T_max 0.7695
_exptl_absorpt_correction_T_min 0.6160
_exptl_absorpt_correction_type multi-scan
_exptl_absorpt_process_details '(SADABS; Bruker, 2006)'
_exptl_crystal_colour colourless
_exptl_crystal_density_diffrn 1.838
_exptl_crystal_density_method 'not measured'
_exptl_crystal_description block
_exptl_crystal_F_000 368
_exptl_crystal_size_max 0.41
_exptl_crystal_size_mid 0.27
_exptl_crystal_size_min 0.21
_refine_diff_density_max 0.409
_refine_diff_density_min -0.267
_refine_ls_extinction_coef 0.0231(18)
_refine_ls_extinction_expression Fc^*^=kFc[1+0.001xFc^2^\l^3^/sin(2\q)]^-1/4^
_refine_ls_extinction_method 'SHELXTL (Sheldrick, 2008)'
_refine_ls_goodness_of_fit_ref 1.063
_refine_ls_hydrogen_treatment constr
_refine_ls_matrix_type full
_refine_ls_number_parameters 83
_refine_ls_number_reflns 1552
_refine_ls_number_restraints 0
_refine_ls_restrained_S_all 1.063
_refine_ls_R_factor_all 0.0203
_refine_ls_R_factor_gt 0.0194
_refine_ls_shift/su_max 0.001
_refine_ls_shift/su_mean 0.000
_refine_ls_structure_factor_coef Fsqd
_refine_ls_weighting_details 'calc w=1/[\s^2^(Fo^2^)+(0.0247P)^2^+0.2765P] where P=(Fo^2^+2Fc^2^)/3'
_refine_ls_weighting_scheme calc
_refine_ls_wR_factor_gt 0.0498
_refine_ls_wR_factor_ref 0.0504
_reflns_number_gt 1479
_reflns_number_total 1552
_reflns_threshold_expression I>2\s(I)
_cod_data_source_file wn2341.cif
_cod_data_source_block I
_cod_original_sg_symbol_H-M 'P 21/n'
_cod_database_code 2223224
_cod_database_fobs_code 2223224

loop_
_symmetry_equiv_pos_as_xyz
'x, y, z'
'-x+1/2, y+1/2, -z+1/2'
'-x, -y, -z'
'x-1/2, -y-1/2, z-1/2'

loop_
_atom_site_type_symbol
_atom_site_label
_atom_site_fract_x
_atom_site_fract_y
_atom_site_fract_z
_atom_site_U_iso_or_equiv
_atom_site_adp_type
_atom_site_calc_flag
_atom_site_refinement_flags
_atom_site_occupancy
_atom_site_disorder_assembly
_atom_site_disorder_group
Cl Cl1 0.23790(5) 0.15285(5) 0.181208(18) 0.02983(10) Uani d . 1 . .
Cl Cl2 0.66794(6) 0.37010(5) 0.233709(17) 0.02976(10) Uani d . 1 . .
Cl Cl3 0.33903(6) 0.53919(5) 0.119806(17) 0.02989(10) Uani d . 1 . .
C C2 0.62444(19) 0.20753(17) 0.10178(6) 0.0179(2) Uani d . 1 . .
C C3 0.7632(2) -0.09854(17) 0.06561(7) 0.0224(2) Uani d . 1 . .
C C1 0.4692(2) 0.31232(17) 0.15584(6) 0.0196(2) Uani d . 1 . .
N N2 0.62859(18) 0.01089(15) 0.10646(5) 0.0229(2) Uani d . 1 . .
N N1 0.74493(18) 0.32334(15) 0.05999(6) 0.0230(2) Uani d . 1 . .
H H1A 0.8430 0.2689 0.0305 0.028 Uiso calc R 1 . .
H H1B 0.7277 0.4555 0.0614 0.028 Uiso calc R 1 . .
N N3 0.8680(2) -0.21297(17) 0.03320(6) 0.0298(2) Uani d . 1 . .

loop_
_atom_site_aniso_label
_atom_site_aniso_U_11
_atom_site_aniso_U_22
_atom_site_aniso_U_33
_atom_site_aniso_U_12
_atom_site_aniso_U_13
_atom_site_aniso_U_23
Cl1 0.02508(16) 0.02924(17) 0.03733(18) -0.00196(11) 0.01472(13) 0.00338(12)
Cl2 0.03001(17) 0.03173(17) 0.02701(16) 0.00592(12) -0.00034(12) -0.01080(12)
Cl3 0.03524(18) 0.02289(16) 0.03307(17) 0.01263(12) 0.01157(13) 0.00600(11)
C2 0.0173(5) 0.0184(5) 0.0181(5) 0.0013(4) 0.0022(4) -0.0011(4)
C3 0.0260(6) 0.0158(5) 0.0259(6) -0.0021(4) 0.0060(5) 0.0019(4)
C1 0.0199(5) 0.0175(5) 0.0221(5) 0.0025(4) 0.0054(4) 0.0012(4)
N2 0.0269(5) 0.0166(5) 0.0264(5) 0.0015(4) 0.0096(4) 0.0000(4)
N1 0.0270(5) 0.0168(5) 0.0270(5) 0.0010(4) 0.0121(4) 0.0001(4)
N3 0.0364(6) 0.0194(5) 0.0355(6) 0.0012(4) 0.0136(5) -0.0025(4)

loop_
_atom_type_symbol
_atom_type_description
_atom_type_scat_dispersion_real
_atom_type_scat_dispersion_imag
_atom_type_scat_source
C C 0.0033 0.0016 'International Tables Vol C Tables 4.2.6.8 and 6.1.1.4'
H H 0.0000 0.0000 'International Tables Vol C Tables 4.2.6.8 and 6.1.1.4'
N N 0.0061 0.0033 'International Tables Vol C Tables 4.2.6.8 and 6.1.1.4'
Cl Cl 0.1484 0.1585 'International Tables Vol C Tables 4.2.6.8 and 6.1.1.4'

loop_
_exptl_crystal_face_index_h
_exptl_crystal_face_index_k
_exptl_crystal_face_index_l
_exptl_crystal_face_perp_dist
0.00 0.00 1.00 0.1330
0.00 0.00 -1.00 0.1190
1.00 0.00 1.00 0.1500
-1.00 0.00 -1.00 0.1240
0.00 1.00 0.00 0.1050
0.00 -1.00 0.00 0.0840
0.00 1.00 -1.00 0.1080
0.00 -1.00 1.00 0.0870
0.00 1.00 1.00 0.1210
0.00 -1.00 -1.00 0.0810

loop_
_geom_angle_atom_site_label_1
_geom_angle_atom_site_label_2
_geom_angle_atom_site_label_3
_geom_angle_site_symmetry_1
_geom_angle_site_symmetry_3
_geom_angle
_geom_angle_publ_flag
N2 C2 N1 . . 127.94(11) ?
N2 C2 C1 . . 114.43(10) ?
N1 C2 C1 . . 117.52(10) ?
N3 C3 N2 . . 172.16(13) ?
C2 C1 Cl1 . . 111.47(8) ?
C2 C1 Cl3 . . 111.73(8) ?
Cl1 C1 Cl3 . . 109.12(6) ?
C2 C1 Cl2 . . 106.31(7) ?
Cl1 C1 Cl2 . . 109.15(6) ?
Cl3 C1 Cl2 . . 108.98(6) ?
C2 N2 C3 . . 121.04(10) ?
C2 N1 H1A . . 120.0 ?
C2 N1 H1B . . 120.0 ?
H1A N1 H1B . . 120.0 ?

loop_
_geom_bond_atom_site_label_1
_geom_bond_atom_site_label_2
_geom_bond_site_symmetry_2
_geom_bond_distance
_geom_bond_publ_flag
Cl1 C1 . 1.7549(12) ?
Cl2 C1 . 1.7733(12) ?
Cl3 C1 . 1.7686(12) ?
C2 N2 . 1.3032(15) ?
C2 N1 . 1.3115(15) ?
C2 C1 . 1.5396(15) ?
C3 N3 . 1.1533(17) ?
C3 N2 . 1.3226(16) ?
N1 H1A . 0.8800 ?
N1 H1B . 0.8800 ?

loop_
_geom_hbond_atom_site_label_D
_geom_hbond_atom_site_label_H
_geom_hbond_atom_site_label_A
_geom_hbond_site_symmetry_A
_geom_hbond_distance_DH
_geom_hbond_distance_HA
_geom_hbond_distance_DA
_geom_hbond_angle_DHA
N1 H1A N3 3_755 0.88 2.10 2.9583(15) 164.0
N1 H1B N3 1_565 0.88 2.40 3.1893(15) 149.7

loop_
_geom_torsion_atom_site_label_1
_geom_torsion_atom_site_label_2
_geom_torsion_atom_site_label_3
_geom_torsion_atom_site_label_4
_geom_torsion_site_symmetry_1
_geom_torsion_site_symmetry_2
_geom_torsion_site_symmetry_3
_geom_torsion_site_symmetry_4
_geom_torsion
_geom_torsion_publ_flag
N2 C2 C1 Cl1 . . . . -26.28(12) ?
N1 C2 C1 Cl1 . . . . 157.21(9) ?
N2 C2 C1 Cl3 . . . . -148.66(9) ?
N1 C2 C1 Cl3 . . . . 34.83(12) ?
N2 C2 C1 Cl2 . . . . 92.56(10) ?
N1 C2 C1 Cl2 . . . . -83.95(11) ?
N1 C2 N2 C3 . . . . -0.9(2) ?
C1 C2 N2 C3 . . . . -176.95(10) ?

loop_
_cod_related_entry_id
_cod_related_entry_database
_cod_related_entry_code
1 ChemSpider 1723672
